data_2222789
loop_
_publ_author_name
'Shi, Li-Ping'
'Tiekink, Edward R. T.'

_publ_section_title
<i>catena</i>-Poly[[bis[4-(1<i>H</i>-imidazo[4,5-<i>f</i>][1,10]phenanthrolin-2-yl)phenol]cadmium(II)]-\m-fumarato]
_journal_coeditor_code LH2849
_journal_issue 8
_journal_name_full 'Acta Crystallographica Section E'
_journal_page_first m885
_journal_page_last m886
_journal_paper_doi 10.1107/S1600536809024246
_journal_volume 65
_journal_year 2009
_chemical_formula_iupac '[Cd (C4 H2 O4) (C19 H12 N4 O)2]'
_chemical_formula_moiety 'C42 H26 Cd N8 O6'
_chemical_formula_sum 'C42 H26 Cd N8 O6'
_chemical_formula_weight 851.11
_chemical_name_systematic
;<i>catena</i>-Poly[[bis[4-(1<i>H</i>-imidazo[4,5-<i>f</i>][1,10]phenanthrolin-
2-yl)phenol]cadmium(II)]-\m-fumarato]
;
_space_group_IT_number 2
_symmetry_cell_setting triclinic
_symmetry_space_group_name_Hall '-P 1'
_symmetry_space_group_name_H-M 'P -1'
_atom_sites_solution_hydrogens geom
_atom_sites_solution_primary direct
_atom_sites_solution_secondary difmap
_audit_creation_method SHELXL-97
_cell_angle_alpha 64.756(3)
_cell_angle_beta 77.1420(10)
_cell_angle_gamma 72.929(4)
_cell_formula_units_Z 2
_cell_length_a 9.5596(3)
_cell_length_b 13.5628(7)
_cell_length_c 15.8934(16)
_cell_measurement_reflns_used 7163
_cell_measurement_temperature 293(2)
_cell_measurement_theta_max 26.4
_cell_measurement_theta_min 3.0
_cell_volume 1770.4(2)
_computing_cell_refinement 'SAINT (Bruker, 1999)'
_computing_data_collection 'SMART (Bruker, 1997)'
_computing_data_reduction 'SAINT (Bruker, 1999)'
_computing_molecular_graphics 'DIAMOND (Brandenburg, 2006)'
_computing_publication_material 'SHELXL97 (Sheldrick, 2008)'
_computing_structure_refinement 'SHELXL97 (Sheldrick, 2008)'
_computing_structure_solution 'SHELXS97 (Sheldrick, 2008)'
_diffrn_ambient_temperature 293(2)
_diffrn_measured_fraction_theta_full 0.990
_diffrn_measured_fraction_theta_max 0.990
_diffrn_measurement_device_type 'Bruker SMART APEX'
_diffrn_measurement_method '\f and \w'
_diffrn_radiation_monochromator graphite
_diffrn_radiation_source 'fine-focus sealed tube'
_diffrn_radiation_type MoK\a
_diffrn_radiation_wavelength 0.71073
_diffrn_reflns_av_R_equivalents 0.028
_diffrn_reflns_av_sigmaI/netI 0.044
_diffrn_reflns_limit_h_max 11
_diffrn_reflns_limit_h_min -8
_diffrn_reflns_limit_k_max 16
_diffrn_reflns_limit_k_min -16
_diffrn_reflns_limit_l_max 19
_diffrn_reflns_limit_l_min -19
_diffrn_reflns_number 15185
_diffrn_reflns_theta_full 26.4
_diffrn_reflns_theta_max 26.4
_diffrn_reflns_theta_min 4.3
_diffrn_standards_decay_% 0
_diffrn_standards_interval_count 0
_diffrn_standards_interval_time 0
_diffrn_standards_number 0
_exptl_absorpt_coefficient_mu 0.681
_exptl_absorpt_correction_T_max 0.772
_exptl_absorpt_correction_T_min 0.654
_exptl_absorpt_correction_type multi-scan
_exptl_absorpt_process_details '(SADABS; Sheldrick, 1996)'
_exptl_crystal_colour pale-yellow
_exptl_crystal_density_diffrn 1.597
_exptl_crystal_density_method 'not measured'
_exptl_crystal_description block
_exptl_crystal_F_000 860
_exptl_crystal_size_max 0.33
_exptl_crystal_size_mid 0.25
_exptl_crystal_size_min 0.20
_refine_diff_density_max 1.67
_refine_diff_density_min -0.30
_refine_ls_extinction_method none
_refine_ls_goodness_of_fit_ref 1.045
_refine_ls_hydrogen_treatment constr
_refine_ls_matrix_type full
_refine_ls_number_parameters 529
_refine_ls_number_reflns 7170
_refine_ls_number_restraints 2
_refine_ls_restrained_S_all 1.045
_refine_ls_R_factor_all 0.060
_refine_ls_R_factor_gt 0.043
_refine_ls_shift/su_max 0.002
_refine_ls_shift/su_mean 0.000
_refine_ls_structure_factor_coef Fsqd
_refine_ls_weighting_details 'calc w=1/[\s^2^(Fo^2^)+(0.0737P)^2^+0.2724P] where P=(Fo^2^+2Fc^2^)/3'
_refine_ls_weighting_scheme calc
_refine_ls_wR_factor_gt 0.113
_refine_ls_wR_factor_ref 0.119
_reflns_number_gt 5600
_reflns_number_total 7170
_reflns_threshold_expression I>2\s(I)
_cod_data_source_file lh2849.cif
_cod_data_source_block I
_cod_database_code 2222789
_cod_database_fobs_code 2222789

loop_
_symmetry_equiv_pos_as_xyz
'x, y, z'
'-x, -y, -z'

loop_
_atom_site_type_symbol
_atom_site_label
_atom_site_fract_x
_atom_site_fract_y
_atom_site_fract_z
_atom_site_U_iso_or_equiv
_atom_site_adp_type
_atom_site_calc_flag
_atom_site_refinement_flags
_atom_site_occupancy
_atom_site_disorder_assembly
_atom_site_disorder_group
Cd Cd 0.70820(3) 0.16101(2) 0.698014(15) 0.03567(11) Uani d . 1 . .
O O1 0.3239(4) 0.3694(3) 1.4609(2) 0.0702(9) Uani d D 1 . .
H H1O 0.3520 0.3209 1.5122 0.105 Uiso d D 1 . .
O O2 0.9918(4) 0.3606(3) -0.19919(18) 0.0599(8) Uani d D 1 . .
H H2O 0.9745 0.3150 -0.2161 0.090 Uiso d D 1 . .
O O3 0.9693(3) 0.0674(3) 0.72834(19) 0.0504(7) Uani d . 1 . .
O O4 0.9168(3) 0.2304(3) 0.73968(19) 0.0488(7) Uani d . 1 . .
O O5 1.4906(4) 0.0739(4) 0.7290(2) 0.0762(11) Uani d . 1 . .
O O6 1.4676(3) 0.2372(3) 0.6096(2) 0.0619(8) Uani d . 1 . .
N N1 0.6857(3) 0.0720(3) 0.85992(19) 0.0357(7) Uani d . 1 . .
N N2 0.5641(3) 0.2916(3) 0.7615(2) 0.0412(7) Uani d . 1 . .
N N3 0.5178(4) 0.1543(3) 1.1456(2) 0.0439(8) Uani d . 1 . .
H H3n 0.5437 0.0930 1.1924 0.053 Uiso calc R 1 . .
N N4 0.4233(4) 0.3334(3) 1.0646(2) 0.0534(9) Uani d . 1 . .
N N5 0.7763(3) 0.0688(3) 0.59460(18) 0.0334(6) Uani d . 1 . .
N N6 0.7974(3) 0.2817(3) 0.55281(19) 0.0351(7) Uani d . 1 . .
N N7 0.9021(3) 0.1514(3) 0.25644(19) 0.0374(7) Uani d . 1 . .
H H7n 0.9045 0.0920 0.2485 0.045 Uiso calc R 1 . .
N N8 0.9143(4) 0.3264(3) 0.2216(2) 0.0436(8) Uani d . 1 . .
C C1 0.7408(4) -0.0355(4) 0.9060(3) 0.0430(9) Uani d . 1 A .
H H1 0.7878 -0.0793 0.8715 0.052 Uiso calc R 1 . .
C C2 0.7323(4) -0.0867(4) 1.0031(3) 0.0479(10) Uani d . 1 . .
H H2 0.7702 -0.1630 1.0330 0.057 Uiso calc R 1 A .
C C3 0.6669(4) -0.0216(4) 1.0534(3) 0.0449(9) Uani d . 1 A .
H H3 0.6608 -0.0535 1.1184 0.054 Uiso calc R 1 . .
C C4 0.6091(4) 0.0922(3) 1.0077(2) 0.0370(8) Uani d . 1 . .
C C5 0.6194(4) 0.1374(3) 0.9086(2) 0.0352(8) Uani d . 1 A .
C C6 0.5558(4) 0.2550(3) 0.8563(2) 0.0377(8) Uani d . 1 A .
C C7 0.5027(5) 0.3966(4) 0.7136(3) 0.0533(11) Uani d . 1 A .
H H7 0.5064 0.4209 0.6490 0.064 Uiso calc R 1 . .
C C8 0.4318(5) 0.4735(4) 0.7559(3) 0.0594(12) Uani d . 1 . .
H H8 0.3912 0.5475 0.7199 0.071 Uiso calc R 1 A .
C C9 0.4238(5) 0.4376(4) 0.8498(3) 0.0589(11) Uani d . 1 A .
H H9 0.3777 0.4871 0.8791 0.071 Uiso calc R 1 . .
C C10 0.4844(4) 0.3266(3) 0.9028(3) 0.0452(9) Uani d . 1 . .
C C11 0.4802(4) 0.2799(4) 1.0036(3) 0.0446(9) Uani d . 1 A .
C C12 0.5385(4) 0.1685(3) 1.0519(2) 0.0406(9) Uani d . 1 A .
C C13 0.4509(5) 0.2526(4) 1.1486(2) 0.0449(9) Uani d . 1 . .
C C14 0.4123(5) 0.2773(4) 1.2344(3) 0.0459(9) Uani d . 1 . .
C C15 0.4932(4) 0.2150(4) 1.3098(3) 0.0470(9) Uani d . 1 . .
H H15 0.5677 0.1533 1.3088 0.056 Uiso calc R 1 . .
C C16 0.4644(4) 0.2436(4) 1.3870(3) 0.0472(10) Uani d . 1 . .
H H16 0.5187 0.2008 1.4376 0.057 Uiso calc R 1 . .
C C17 0.3548(5) 0.3359(4) 1.3886(3) 0.0470(10) Uani d . 1 . .
C C18 0.2717(5) 0.3975(4) 1.3140(3) 0.0552(11) Uani d . 1 . .
H H18 0.1958 0.4582 1.3157 0.066 Uiso calc R 1 . .
C C19 0.3014(5) 0.3691(4) 1.2375(3) 0.0553(11) Uani d . 1 . .
H H19 0.2465 0.4119 1.1871 0.066 Uiso calc R 1 . .
C C20 0.7710(4) -0.0362(3) 0.6174(2) 0.0416(9) Uani d . 1 A .
H H20 0.7461 -0.0792 0.6799 0.050 Uiso calc R 1 . .
C C21 0.8009(5) -0.0851(3) 0.5527(3) 0.0452(9) Uani d . 1 . .
H H21 0.7968 -0.1593 0.5716 0.054 Uiso calc R 1 A .
C C22 0.8361(4) -0.0228(3) 0.4611(3) 0.0401(8) Uani d . 1 A .
H H22 0.8560 -0.0541 0.4166 0.048 Uiso calc R 1 . .
C C23 0.8426(4) 0.0893(3) 0.4337(2) 0.0333(8) Uani d . 1 . .
C C24 0.8130(3) 0.1325(3) 0.5043(2) 0.0297(7) Uani d . 1 A .
C C25 0.8232(4) 0.2460(3) 0.4814(2) 0.0299(7) Uani d . 1 A .
C C26 0.8130(5) 0.3828(3) 0.5334(3) 0.0455(9) Uani d . 1 A .
H H26 0.7959 0.4068 0.5823 0.055 Uiso calc R 1 . .
C C27 0.8534(5) 0.4553(4) 0.4441(3) 0.0530(11) Uani d . 1 . .
H H27 0.8649 0.5254 0.4341 0.064 Uiso calc R 1 A .
C C28 0.8762(5) 0.4227(3) 0.3711(3) 0.0466(10) Uani d . 1 A .
H H28 0.9010 0.4709 0.3104 0.056 Uiso calc R 1 . .
C C29 0.8617(4) 0.3158(3) 0.3888(2) 0.0357(8) Uani d . 1 . .
C C30 0.8838(4) 0.2720(3) 0.3175(2) 0.0363(8) Uani d . 1 A .
C C31 0.8756(4) 0.1642(3) 0.3405(2) 0.0327(7) Uani d . 1 A .
C C32 0.9234(4) 0.2507(3) 0.1887(2) 0.0392(8) Uani d . 1 . .
C C33 0.9472(4) 0.2732(3) 0.0876(2) 0.0404(8) Uani d . 1 . .
C C34 1.0177(5) 0.3571(3) 0.0255(3) 0.0502(10) Uani d . 1 . .
H H34 1.0558 0.3953 0.0484 0.060 Uiso calc R 1 . .
C C35 1.0324(5) 0.3849(3) -0.0700(3) 0.0504(10) Uani d . 1 . .
H H35 1.0810 0.4408 -0.1108 0.060 Uiso calc R 1 . .
C C36 0.9748(5) 0.3292(3) -0.1050(2) 0.0426(9) Uani d . 1 . .
C C37 0.9070(5) 0.2434(4) -0.0443(3) 0.0491(10) Uani d . 1 . .
H H37 0.8707 0.2045 -0.0675 0.059 Uiso calc R 1 . .
C C38 0.8935(5) 0.2154(4) 0.0518(3) 0.0488(10) Uani d . 1 . .
H H38 0.8481 0.1575 0.0926 0.059 Uiso calc R 1 . .
C C39 1.0066(4) 0.1455(4) 0.7328(2) 0.0430(9) Uani d P 0.677(15) A 1
C C40 1.1717(6) 0.1176(6) 0.7339(4) 0.0345(18) Uani d P 0.677(15) A 1
H H40 1.2180 0.0488 0.7754 0.041 Uiso calc PR 0.677(15) A 1
C C41 1.2483(6) 0.1893(7) 0.6774(4) 0.046(2) Uani d P 0.677(15) A 1
H H41 1.2001 0.2602 0.6400 0.055 Uiso calc PR 0.677(15) A 1
C C42 1.4171(4) 0.1601(5) 0.6706(3) 0.0618(14) Uani d P 0.677(15) A 1
C C39' 1.0066(4) 0.1455(4) 0.7328(2) 0.0430(9) Uani d P 0.323(15) A 2
C C40' 1.1567(17) 0.1868(16) 0.7021(10) 0.039(4) Uiso d P 0.323(15) A 2
H H40' 1.1611 0.2589 0.6913 0.047 Uiso calc PR 0.323(15) A 2
C C41' 1.2730(13) 0.1107(13) 0.6934(8) 0.032(4) Uiso d P 0.323(15) A 2
H H41' 1.2727 0.0395 0.6994 0.038 Uiso calc PR 0.323(15) A 2
C C42' 1.4171(4) 0.1601(5) 0.6706(3) 0.0618(14) Uani d P 0.323(15) A 2

loop_
_atom_site_aniso_label
_atom_site_aniso_U_11
_atom_site_aniso_U_22
_atom_site_aniso_U_33
_atom_site_aniso_U_12
_atom_site_aniso_U_13
_atom_site_aniso_U_23
Cd 0.03240(15) 0.0554(2) 0.02243(14) -0.01454(12) 0.00236(9) -0.01769(12)
O1 0.094(3) 0.069(2) 0.0517(18) 0.0083(19) -0.0146(17) -0.0412(17)
O2 0.104(3) 0.0573(19) 0.0251(13) -0.0357(18) -0.0051(14) -0.0116(13)
O3 0.0423(15) 0.0675(19) 0.0559(17) -0.0073(14) -0.0044(12) -0.0412(15)
O4 0.0499(16) 0.0595(18) 0.0457(15) -0.0180(15) -0.0034(12) -0.0257(14)
O5 0.0559(19) 0.134(3) 0.0345(15) -0.045(2) 0.0013(14) -0.0170(18)
O6 0.0412(16) 0.097(3) 0.0581(19) -0.0181(17) -0.0007(14) -0.0404(19)
N1 0.0287(14) 0.051(2) 0.0278(14) -0.0112(14) 0.0026(11) -0.0169(14)
N2 0.0344(16) 0.055(2) 0.0274(14) -0.0065(15) -0.0044(12) -0.0113(14)
N3 0.0433(18) 0.056(2) 0.0266(15) -0.0088(16) -0.0011(13) -0.0139(15)
N4 0.062(2) 0.059(2) 0.0395(18) -0.0094(18) -0.0001(16) -0.0244(17)
N5 0.0328(15) 0.0449(18) 0.0254(13) -0.0170(14) 0.0011(11) -0.0129(13)
N6 0.0369(16) 0.0431(18) 0.0307(14) -0.0094(14) 0.0013(12) -0.0214(13)
N7 0.0479(18) 0.0415(18) 0.0276(14) -0.0150(15) 0.0007(12) -0.0170(13)
N8 0.063(2) 0.0420(18) 0.0276(15) -0.0128(16) -0.0039(14) -0.0150(14)
C1 0.038(2) 0.053(3) 0.0369(19) -0.0070(18) 0.0016(16) -0.0211(18)
C2 0.042(2) 0.048(2) 0.043(2) -0.0046(18) -0.0047(17) -0.0121(19)
C3 0.040(2) 0.060(3) 0.0297(18) -0.0102(19) -0.0070(15) -0.0112(18)
C4 0.0298(17) 0.054(2) 0.0289(17) -0.0135(17) 0.0011(14) -0.0170(17)
C5 0.0271(16) 0.052(2) 0.0261(16) -0.0117(16) 0.0003(13) -0.0147(16)
C6 0.0301(17) 0.056(2) 0.0286(17) -0.0101(17) 0.0010(14) -0.0192(17)
C7 0.046(2) 0.065(3) 0.034(2) -0.006(2) -0.0034(17) -0.011(2)
C8 0.058(3) 0.052(3) 0.048(2) -0.001(2) -0.010(2) -0.006(2)
C9 0.060(3) 0.059(3) 0.052(2) -0.005(2) 0.000(2) -0.025(2)
C10 0.042(2) 0.052(3) 0.0361(19) -0.0093(19) -0.0005(16) -0.0153(18)
C11 0.045(2) 0.058(3) 0.0343(19) -0.0095(19) 0.0024(16) -0.0259(19)
C12 0.0386(19) 0.055(3) 0.0274(17) -0.0103(18) -0.0016(14) -0.0160(17)
C13 0.051(2) 0.063(3) 0.0290(18) -0.018(2) 0.0058(16) -0.0267(18)
C14 0.050(2) 0.058(3) 0.0347(19) -0.015(2) 0.0026(16) -0.0234(18)
C15 0.043(2) 0.057(3) 0.045(2) -0.0060(19) 0.0002(17) -0.029(2)
C16 0.042(2) 0.066(3) 0.038(2) -0.010(2) -0.0048(16) -0.026(2)
C17 0.052(2) 0.058(3) 0.041(2) -0.013(2) -0.0018(17) -0.0294(19)
C18 0.061(3) 0.057(3) 0.050(2) 0.001(2) -0.006(2) -0.032(2)
C19 0.060(3) 0.061(3) 0.040(2) -0.002(2) -0.0129(19) -0.018(2)
C20 0.047(2) 0.049(2) 0.0297(17) -0.0233(19) 0.0057(15) -0.0120(17)
C21 0.052(2) 0.041(2) 0.048(2) -0.0234(19) 0.0017(18) -0.0165(18)
C22 0.044(2) 0.045(2) 0.0398(19) -0.0158(18) 0.0015(16) -0.0243(17)
C23 0.0296(17) 0.043(2) 0.0311(17) -0.0100(16) -0.0006(13) -0.0185(16)
C24 0.0243(15) 0.041(2) 0.0270(15) -0.0100(15) -0.0012(12) -0.0150(15)
C25 0.0292(16) 0.0350(19) 0.0271(16) -0.0054(15) -0.0002(13) -0.0161(14)
C26 0.060(3) 0.047(2) 0.0369(19) -0.016(2) 0.0046(17) -0.0255(18)
C27 0.081(3) 0.039(2) 0.043(2) -0.022(2) 0.006(2) -0.0197(18)
C28 0.066(3) 0.039(2) 0.0327(19) -0.016(2) 0.0041(17) -0.0131(17)
C29 0.041(2) 0.038(2) 0.0288(17) -0.0103(16) 0.0004(14) -0.0150(15)
C30 0.0419(19) 0.041(2) 0.0252(16) -0.0100(17) 0.0003(14) -0.0143(15)
C31 0.0366(18) 0.039(2) 0.0256(16) -0.0080(16) -0.0022(13) -0.0168(15)
C32 0.045(2) 0.046(2) 0.0265(17) -0.0101(18) -0.0001(14) -0.0161(16)
C33 0.048(2) 0.045(2) 0.0270(17) -0.0095(18) -0.0016(15) -0.0146(16)
C34 0.079(3) 0.047(2) 0.0354(19) -0.026(2) -0.0023(19) -0.0202(18)
C35 0.080(3) 0.044(2) 0.0317(19) -0.027(2) 0.0051(19) -0.0153(17)
C36 0.059(2) 0.042(2) 0.0254(17) -0.0114(19) 0.0003(16) -0.0141(16)
C37 0.057(2) 0.066(3) 0.0352(19) -0.023(2) -0.0017(17) -0.024(2)
C38 0.058(2) 0.061(3) 0.0301(18) -0.031(2) 0.0017(17) -0.0122(18)
C39 0.0338(19) 0.074(3) 0.0337(19) -0.016(2) 0.0024(15) -0.0331(19)
C40 0.034(3) 0.040(4) 0.029(3) -0.009(3) -0.008(2) -0.011(3)
C41 0.026(3) 0.062(6) 0.045(3) -0.017(3) -0.001(2) -0.014(3)
C42 0.032(2) 0.132(5) 0.037(2) -0.028(3) 0.0003(17) -0.043(3)
C39' 0.0338(19) 0.074(3) 0.0337(19) -0.016(2) 0.0024(15) -0.0331(19)
C42' 0.032(2) 0.132(5) 0.037(2) -0.028(3) 0.0003(17) -0.043(3)

loop_
_atom_type_symbol
_atom_type_description
_atom_type_scat_dispersion_real
_atom_type_scat_dispersion_imag
_atom_type_scat_source
C C 0.0033 0.0016 'International Tables Vol C Tables 4.2.6.8 and 6.1.1.4'
H H 0.0000 0.0000 'International Tables Vol C Tables 4.2.6.8 and 6.1.1.4'
N N 0.0061 0.0033 'International Tables Vol C Tables 4.2.6.8 and 6.1.1.4'
O O 0.0106 0.0060 'International Tables Vol C Tables 4.2.6.8 and 6.1.1.4'
Cd Cd -0.8075 1.2024 'International Tables Vol C Tables 4.2.6.8 and 6.1.1.4'

loop_
_geom_angle_atom_site_label_1
_geom_angle_atom_site_label_2
_geom_angle_atom_site_label_3
_geom_angle_site_symmetry_1
_geom_angle_site_symmetry_3
_geom_angle
_geom_angle_publ_flag
N1 Cd N6 . . 155.24(10) ?
N1 Cd N5 . . 124.62(11) ?
N6 Cd N5 . . 71.47(10) ?
N1 Cd N2 . . 71.63(11) ?
N6 Cd N2 . . 100.10(10) ?
N5 Cd N2 . . 156.65(10) ?
N1 Cd O3 . . 78.07(10) ?
N6 Cd O3 . . 87.88(10) ?
N5 Cd O3 . . 79.62(9) ?
N2 Cd O3 . . 122.59(9) ?
N1 Cd O5 . 1_455 78.38(10) ?
N6 Cd O5 . 1_455 125.81(10) ?
N5 Cd O5 . 1_455 77.89(11) ?
N2 Cd O5 . 1_455 90.86(12) ?
O3 Cd O5 . 1_455 129.15(12) ?
N1 Cd O6 . 1_455 119.07(10) ?
N6 Cd O6 . 1_455 80.39(10) ?
N5 Cd O6 . 1_455 78.73(10) ?
N2 Cd O6 . 1_455 78.37(10) ?
O3 Cd O6 . 1_455 157.74(9) ?
O5 Cd O6 1_455 1_455 50.03(11) ?
N1 Cd O4 . . 79.34(9) ?
N6 Cd O4 . . 76.05(9) ?
N5 Cd O4 . . 119.50(9) ?
N2 Cd O4 . . 77.52(10) ?
O3 Cd O4 . . 49.28(9) ?
O5 Cd O4 1_455 . 157.20(9) ?
O6 Cd O4 1_455 . 142.46(10) ?
C17 O1 H1O . . 116.3 ?
C36 O2 H2O . . 113.5 ?
C39' O3 C39 . . 0.0(3) ?
C39' O3 Cd . . 98.9(2) ?
C39 O3 Cd . . 98.9(2) ?
C39' O4 C39 . . 0.0(3) ?
C39' O4 Cd . . 87.2(2) ?
C39 O4 Cd . . 87.2(2) ?
C42' O5 C42 . . 0.0(5) ?
C42' O5 Cd . 1_655 93.9(3) ?
C42 O5 Cd . 1_655 93.9(3) ?
C42' O6 C42 . . 0.0(8) ?
C1 N1 C5 . . 119.1(3) ?
C1 N1 Cd . . 124.2(2) ?
C5 N1 Cd . . 116.6(2) ?
C7 N2 C6 . . 118.8(3) ?
C7 N2 Cd . . 126.0(3) ?
C6 N2 Cd . . 115.0(2) ?
C13 N3 C12 . . 106.8(3) ?
C13 N3 H3n . . 126.6 ?
C12 N3 H3n . . 126.6 ?
C13 N4 C11 . . 103.9(3) ?
C20 N5 C24 . . 119.3(3) ?
C20 N5 Cd . . 124.9(2) ?
C24 N5 Cd . . 115.6(2) ?
C26 N6 C25 . . 118.4(3) ?
C26 N6 Cd . . 125.7(2) ?
C25 N6 Cd . . 115.6(2) ?
C32 N7 C31 . . 106.6(3) ?
C32 N7 H7n . . 126.7 ?
C31 N7 H7n . . 126.7 ?
C32 N8 C30 . . 103.9(3) ?
N1 C1 C2 . . 123.6(4) ?
N1 C1 H1 . . 118.2 ?
C2 C1 H1 . . 118.2 ?
C3 C2 C1 . . 118.1(4) ?
C3 C2 H2 . . 121.0 ?
C1 C2 H2 . . 121.0 ?
C2 C3 C4 . . 120.2(3) ?
C2 C3 H3 . . 119.9 ?
C4 C3 H3 . . 119.9 ?
C3 C4 C5 . . 118.2(3) ?
C3 C4 C12 . . 125.6(3) ?
C5 C4 C12 . . 116.2(3) ?
N1 C5 C4 . . 120.8(3) ?
N1 C5 C6 . . 118.0(3) ?
C4 C5 C6 . . 121.1(3) ?
N2 C6 C10 . . 121.3(3) ?
N2 C6 C5 . . 118.0(3) ?
C10 C6 C5 . . 120.7(3) ?
N2 C7 C8 . . 122.8(4) ?
N2 C7 H7 . . 118.6 ?
C8 C7 H7 . . 118.6 ?
C9 C8 C7 . . 118.5(4) ?
C9 C8 H8 . . 120.7 ?
C7 C8 H8 . . 120.7 ?
C8 C9 C10 . . 120.2(4) ?
C8 C9 H9 . . 119.9 ?
C10 C9 H9 . . 119.9 ?
C9 C10 C6 . . 118.4(4) ?
C9 C10 C11 . . 124.4(4) ?
C6 C10 C11 . . 117.2(4) ?
C12 C11 N4 . . 110.3(3) ?
C12 C11 C10 . . 121.3(3) ?
N4 C11 C10 . . 128.4(4) ?
C11 C12 N3 . . 105.4(3) ?
C11 C12 C4 . . 123.4(3) ?
N3 C12 C4 . . 131.1(4) ?
N3 C13 N4 . . 113.6(3) ?
N3 C13 C14 . . 125.3(4) ?
N4 C13 C14 . . 121.1(4) ?
C15 C14 C19 . . 118.7(4) ?
C15 C14 C13 . . 120.8(4) ?
C19 C14 C13 . . 120.4(4) ?
C14 C15 C16 . . 120.7(4) ?
C14 C15 H15 . . 119.6 ?
C16 C15 H15 . . 119.6 ?
C17 C16 C15 . . 119.9(4) ?
C17 C16 H16 . . 120.0 ?
C15 C16 H16 . . 120.0 ?
O1 C17 C16 . . 122.6(4) ?
O1 C17 C18 . . 117.7(4) ?
C16 C17 C18 . . 119.7(4) ?
C19 C18 C17 . . 120.1(4) ?
C19 C18 H18 . . 119.9 ?
C17 C18 H18 . . 119.9 ?
C18 C19 C14 . . 120.9(4) ?
C18 C19 H19 . . 119.6 ?
C14 C19 H19 . . 119.6 ?
N5 C20 C21 . . 123.2(3) ?
N5 C20 H20 . . 118.4 ?
C21 C20 H20 . . 118.4 ?
C22 C21 C20 . . 118.9(3) ?
C22 C21 H21 . . 120.5 ?
C20 C21 H21 . . 120.5 ?
C21 C22 C23 . . 119.8(3) ?
C21 C22 H22 . . 120.1 ?
C23 C22 H22 . . 120.1 ?
C22 C23 C24 . . 117.8(3) ?
C22 C23 C31 . . 125.7(3) ?
C24 C23 C31 . . 116.5(3) ?
N5 C24 C23 . . 120.9(3) ?
N5 C24 C25 . . 118.4(3) ?
C23 C24 C25 . . 120.6(3) ?
N6 C25 C29 . . 121.2(3) ?
N6 C25 C24 . . 117.9(3) ?
C29 C25 C24 . . 120.9(3) ?
N6 C26 C27 . . 123.6(3) ?
N6 C26 H26 . . 118.2 ?
C27 C26 H26 . . 118.2 ?
C28 C27 C26 . . 119.2(4) ?
C28 C27 H27 . . 120.4 ?
C26 C27 H27 . . 120.4 ?
C27 C28 C29 . . 119.0(3) ?
C27 C28 H28 . . 120.5 ?
C29 C28 H28 . . 120.5 ?
C28 C29 C25 . . 118.6(3) ?
C28 C29 C30 . . 124.0(3) ?
C25 C29 C30 . . 117.4(3) ?
C31 C30 N8 . . 111.1(3) ?
C31 C30 C29 . . 120.8(3) ?
N8 C30 C29 . . 128.1(3) ?
C30 C31 N7 . . 105.1(3) ?
C30 C31 C23 . . 123.6(3) ?
N7 C31 C23 . . 131.3(3) ?
N8 C32 N7 . . 113.3(3) ?
N8 C32 C33 . . 123.2(3) ?
N7 C32 C33 . . 123.4(3) ?
C34 C33 C38 . . 118.5(3) ?
C34 C33 C32 . . 120.0(3) ?
C38 C33 C32 . . 121.5(3) ?
C35 C34 C33 . . 121.1(4) ?
C35 C34 H34 . . 119.5 ?
C33 C34 H34 . . 119.5 ?
C34 C35 C36 . . 120.0(4) ?
C34 C35 H35 . . 120.0 ?
C36 C35 H35 . . 120.0 ?
O2 C36 C37 . . 122.7(3) ?
O2 C36 C35 . . 117.3(3) ?
C37 C36 C35 . . 120.0(3) ?
C36 C37 C38 . . 119.7(4) ?
C36 C37 H37 . . 120.2 ?
C38 C37 H37 . . 120.2 ?
C37 C38 C33 . . 120.7(4) ?
C37 C38 H38 . . 119.6 ?
C33 C38 H38 . . 119.6 ?
O3 C39 O4 . . 123.3(3) ?
O3 C39 C40 . . 109.8(4) ?
O4 C39 C40 . . 126.9(4) ?
C41 C40 C39 . . 120.1(7) ?
C41 C40 H40 . . 119.9 ?
C39 C40 H40 . . 119.9 ?
C40 C41 C42 . . 121.5(7) ?
C40 C41 H41 . . 119.2 ?
C42 C41 H41 . . 119.2 ?
O6 C42 O5 . . 125.1(4) ?
O6 C42 C41 . . 110.8(5) ?
O5 C42 C41 . . 123.5(5) ?
O3 C39' O4 . . 123.3(3) ?
O3 C39' C40' . . 133.1(7) ?
O4 C39' C40' . . 101.1(7) ?
C41' C40' C39' . . 114.1(14) ?
C41' C40' H40' . . 123.0 ?
C39' C40' H40' . . 123.0 ?
C40' C41' C42' . . 108.8(14) ?
C40' C41' H41' . . 125.6 ?
C42' C41' H41' . . 125.6 ?
O6 C42' O5 . . 125.1(4) ?
O6 C42' C41' . . 138.0(6) ?
O5 C42' C41' . . 95.3(6) ?

loop_
_geom_bond_atom_site_label_1
_geom_bond_atom_site_label_2
_geom_bond_site_symmetry_2
_geom_bond_distance
_geom_bond_publ_flag
Cd N1 . 2.320(3) ?
Cd N6 . 2.335(3) ?
Cd N5 . 2.343(3) ?
Cd N2 . 2.351(3) ?
Cd O3 . 2.496(3) ?
Cd O5 1_455 2.541(3) ?
Cd O6 1_455 2.671(3) ?
Cd O4 . 2.742(3) ?
O1 C17 . 1.353(5) ?
O1 H1O . 0.8400 ?
O2 C36 . 1.355(4) ?
O2 H2O . 0.8401 ?
O3 C39' . 1.246(5) ?
O3 C39 . 1.246(5) ?
O4 C39' . 1.249(5) ?
O4 C39 . 1.249(5) ?
O5 C42' . 1.267(6) ?
O5 C42 . 1.267(6) ?
O5 Cd 1_655 2.541(3) ?
O6 C42' . 1.220(6) ?
O6 C42 . 1.220(6) ?
N1 C1 . 1.323(5) ?
N1 C5 . 1.350(5) ?
N2 C7 . 1.317(5) ?
N2 C6 . 1.361(4) ?
N3 C13 . 1.315(5) ?
N3 C12 . 1.393(4) ?
N3 H3n . 0.8600 ?
N4 C13 . 1.339(5) ?
N4 C11 . 1.376(5) ?
N5 C20 . 1.325(5) ?
N5 C24 . 1.351(4) ?
N6 C26 . 1.318(5) ?
N6 C25 . 1.363(4) ?
N7 C32 . 1.357(5) ?
N7 C31 . 1.379(4) ?
N7 H7n . 0.8600 ?
N8 C32 . 1.312(5) ?
N8 C30 . 1.386(4) ?
C1 C2 . 1.391(5) ?
C1 H1 . 0.9300 ?
C2 C3 . 1.365(6) ?
C2 H2 . 0.9300 ?
C3 C4 . 1.392(6) ?
C3 H3 . 0.9300 ?
C4 C5 . 1.418(5) ?
C4 C12 . 1.421(5) ?
C5 C6 . 1.460(5) ?
C6 C10 . 1.398(5) ?
C7 C8 . 1.406(7) ?
C7 H7 . 0.9300 ?
C8 C9 . 1.350(6) ?
C8 H8 . 0.9300 ?
C9 C10 . 1.390(6) ?
C9 H9 . 0.9300 ?
C10 C11 . 1.446(5) ?
C11 C12 . 1.374(6) ?
C13 C14 . 1.483(5) ?
C14 C15 . 1.384(6) ?
C14 C19 . 1.390(6) ?
C15 C16 . 1.388(5) ?
C15 H15 . 0.9300 ?
C16 C17 . 1.382(6) ?
C16 H16 . 0.9300 ?
C17 C18 . 1.385(6) ?
C18 C19 . 1.376(6) ?
C18 H18 . 0.9300 ?
C19 H19 . 0.9300 ?
C20 C21 . 1.385(5) ?
C20 H20 . 0.9300 ?
C21 C22 . 1.358(5) ?
C21 H21 . 0.9300 ?
C22 C23 . 1.408(5) ?
C22 H22 . 0.9300 ?
C23 C24 . 1.416(5) ?
C23 C31 . 1.422(5) ?
C24 C25 . 1.452(5) ?
C25 C29 . 1.404(5) ?
C26 C27 . 1.385(6) ?
C26 H26 . 0.9300 ?
C27 C28 . 1.364(5) ?
C27 H27 . 0.9300 ?
C28 C29 . 1.398(5) ?
C28 H28 . 0.9300 ?
C29 C30 . 1.439(5) ?
C30 C31 . 1.370(5) ?
C32 C33 . 1.479(5) ?
C33 C34 . 1.385(6) ?
C33 C38 . 1.396(5) ?
C34 C35 . 1.385(5) ?
C34 H34 . 0.9300 ?
C35 C36 . 1.385(5) ?
C35 H35 . 0.9300 ?
C36 C37 . 1.383(6) ?
C37 C38 . 1.393(5) ?
C37 H37 . 0.9300 ?
C38 H38 . 0.9300 ?
C39 C40 . 1.513(6) ?
C40 C41 . 1.292(12) ?
C40 H40 . 0.9300 ?
C41 C42 . 1.535(7) ?
C41 H41 . 0.9300 ?
C39' C40' . 1.593(15) ?
C40' C41' . 1.30(3) ?
C40' H40' . 0.9300 ?
C41' C42' . 1.611(12) ?
C41' H41' . 0.9300 ?

loop_
_geom_hbond_atom_site_label_D
_geom_hbond_atom_site_label_H
_geom_hbond_atom_site_label_A
_geom_hbond_site_symmetry_A
_geom_hbond_distance_DH
_geom_hbond_distance_HA
_geom_hbond_distance_DA
_geom_hbond_angle_DHA
_geom_hbond_publ_flag
O1 H1O O6 1_456 0.84 1.86 2.659(5) 161 y
O2 H2O O4 1_554 0.84 1.83 2.663(5) 172 y
N3 H3n O5 2_757 0.86 2.15 2.893(6) 144 y
N7 H7n O3 2_756 0.86 2.06 2.785(6) 141 y
C3 H3 O5 2_757 0.93 2.48 3.309(5) 148 y
C22 H22 O3 2_756 0.93 2.57 3.360(5) 143 y
C28 H28 O2 2_765 0.93 2.55 3.390(6) 150 y
C2 H2 Cg1 2_756 0.93 2.75 3.445(5) 133 y
C21 H21 Cg2 2_657 0.93 2.79 3.554(5) 140 y

loop_
_geom_torsion_atom_site_label_1
_geom_torsion_atom_site_label_2
_geom_torsion_atom_site_label_3
_geom_torsion_atom_site_label_4
_geom_torsion_site_symmetry_1
_geom_torsion_site_symmetry_2
_geom_torsion_site_symmetry_3
_geom_torsion_site_symmetry_4
_geom_torsion
_geom_torsion_publ_flag
N1 Cd O3 C39' . . . . -92.7(2) ?
N6 Cd O3 C39' . . . . 66.8(2) ?
N5 Cd O3 C39' . . . . 138.3(2) ?
N2 Cd O3 C39' . . . . -33.9(3) ?
O5 Cd O3 C39' 1_455 . . . -156.8(2) ?
O6 Cd O3 C39' 1_455 . . . 124.7(3) ?
O4 Cd O3 C39' . . . . -6.6(2) ?
N1 Cd O3 C39 . . . . -92.7(2) ?
N6 Cd O3 C39 . . . . 66.8(2) ?
N5 Cd O3 C39 . . . . 138.3(2) ?
N2 Cd O3 C39 . . . . -33.9(3) ?
O5 Cd O3 C39 1_455 . . . -156.8(2) ?
O6 Cd O3 C39 1_455 . . . 124.7(3) ?
O4 Cd O3 C39 . . . . -6.6(2) ?
N1 Cd O4 C39' . . . . 89.9(2) ?
N6 Cd O4 C39' . . . . -92.9(2) ?
N5 Cd O4 C39' . . . . -34.0(2) ?
N2 Cd O4 C39' . . . . 163.2(2) ?
O3 Cd O4 C39' . . . . 6.5(2) ?
O5 Cd O4 C39' 1_455 . . . 102.3(4) ?
O6 Cd O4 C39' 1_455 . . . -145.6(2) ?
N1 Cd O4 C39 . . . . 89.9(2) ?
N6 Cd O4 C39 . . . . -92.9(2) ?
N5 Cd O4 C39 . . . . -34.0(2) ?
N2 Cd O4 C39 . . . . 163.2(2) ?
O3 Cd O4 C39 . . . . 6.5(2) ?
O5 Cd O4 C39 1_455 . . . 102.3(4) ?
O6 Cd O4 C39 1_455 . . . -145.6(2) ?
N6 Cd N1 C1 . . . . -108.9(3) ?
N5 Cd N1 C1 . . . . 16.1(3) ?
N2 Cd N1 C1 . . . . 177.3(3) ?
O3 Cd N1 C1 . . . . -52.2(3) ?
O5 Cd N1 C1 1_455 . . . 82.4(3) ?
O6 Cd N1 C1 1_455 . . . 112.6(3) ?
O4 Cd N1 C1 . . . . -102.5(3) ?
N6 Cd N1 C5 . . . . 67.0(4) ?
N5 Cd N1 C5 . . . . -168.0(2) ?
N2 Cd N1 C5 . . . . -6.8(2) ?
O3 Cd N1 C5 . . . . 123.7(2) ?
O5 Cd N1 C5 1_455 . . . -101.7(2) ?
O6 Cd N1 C5 1_455 . . . -71.5(3) ?
O4 Cd N1 C5 . . . . 73.4(2) ?
N1 Cd N2 C7 . . . . -178.2(3) ?
N6 Cd N2 C7 . . . . 26.0(3) ?
N5 Cd N2 C7 . . . . -40.3(5) ?
O3 Cd N2 C7 . . . . 119.9(3) ?
O5 Cd N2 C7 1_455 . . . -100.7(3) ?
O6 Cd N2 C7 1_455 . . . -51.9(3) ?
O4 Cd N2 C7 . . . . 99.1(3) ?
N1 Cd N2 C6 . . . . 7.5(2) ?
N6 Cd N2 C6 . . . . -148.4(2) ?
N5 Cd N2 C6 . . . . 145.3(3) ?
O3 Cd N2 C6 . . . . -54.4(3) ?
O5 Cd N2 C6 1_455 . . . 84.9(3) ?
O6 Cd N2 C6 1_455 . . . 133.7(3) ?
O4 Cd N2 C6 . . . . -75.3(2) ?
N1 Cd N5 C20 . . . . 18.2(3) ?
N6 Cd N5 C20 . . . . 177.0(3) ?
N2 Cd N5 C20 . . . . -111.1(3) ?
O3 Cd N5 C20 . . . . 85.7(3) ?
O5 Cd N5 C20 1_455 . . . -48.3(3) ?
O6 Cd N5 C20 1_455 . . . -99.5(3) ?
O4 Cd N5 C20 . . . . 115.8(3) ?
N1 Cd N5 C24 . . . . -166.8(2) ?
N6 Cd N5 C24 . . . . -8.0(2) ?
N2 Cd N5 C24 . . . . 64.0(4) ?
O3 Cd N5 C24 . . . . -99.2(2) ?
O5 Cd N5 C24 1_455 . . . 126.7(2) ?
O6 Cd N5 C24 1_455 . . . 75.5(2) ?
O4 Cd N5 C24 . . . . -69.2(2) ?
N1 Cd N6 C26 . . . . -42.5(5) ?
N5 Cd N6 C26 . . . . -177.2(3) ?
N2 Cd N6 C26 . . . . 25.3(3) ?
O3 Cd N6 C26 . . . . -97.5(3) ?
O5 Cd N6 C26 1_455 . . . 123.7(3) ?
O6 Cd N6 C26 1_455 . . . 101.5(3) ?
O4 Cd N6 C26 . . . . -49.0(3) ?
N1 Cd N6 C25 . . . . 143.2(3) ?
N5 Cd N6 C25 . . . . 8.5(2) ?
N2 Cd N6 C25 . . . . -149.0(2) ?
O3 Cd N6 C25 . . . . 88.3(2) ?
O5 Cd N6 C25 1_455 . . . -50.5(3) ?
O6 Cd N6 C25 1_455 . . . -72.7(2) ?
O4 Cd N6 C25 . . . . 136.7(3) ?
C5 N1 C1 C2 . . . . 1.1(5) ?
Cd N1 C1 C2 . . . . 176.9(3) ?
N1 C1 C2 C3 . . . . -1.7(6) ?
C1 C2 C3 C4 . . . . 0.8(6) ?
C2 C3 C4 C5 . . . . 0.5(5) ?
C2 C3 C4 C12 . . . . 180.0(4) ?
C1 N1 C5 C4 . . . . 0.3(5) ?
Cd N1 C5 C4 . . . . -175.8(2) ?
C1 N1 C5 C6 . . . . -178.3(3) ?
Cd N1 C5 C6 . . . . 5.6(4) ?
C3 C4 C5 N1 . . . . -1.1(5) ?
C12 C4 C5 N1 . . . . 179.4(3) ?
C3 C4 C5 C6 . . . . 177.4(3) ?
C12 C4 C5 C6 . . . . -2.1(5) ?
C7 N2 C6 C10 . . . . -0.3(5) ?
Cd N2 C6 C10 . . . . 174.5(3) ?
C7 N2 C6 C5 . . . . 177.7(3) ?
Cd N2 C6 C5 . . . . -7.5(4) ?
N1 C5 C6 N2 . . . . 1.4(5) ?
C4 C5 C6 N2 . . . . -177.2(3) ?
N1 C5 C6 C10 . . . . 179.4(3) ?
C4 C5 C6 C10 . . . . 0.8(5) ?
C6 N2 C7 C8 . . . . 1.5(6) ?
Cd N2 C7 C8 . . . . -172.6(3) ?
N2 C7 C8 C9 . . . . -1.3(7) ?
C7 C8 C9 C10 . . . . -0.2(7) ?
C8 C9 C10 C6 . . . . 1.4(7) ?
C8 C9 C10 C11 . . . . -179.3(4) ?
N2 C6 C10 C9 . . . . -1.1(6) ?
C5 C6 C10 C9 . . . . -179.0(4) ?
N2 C6 C10 C11 . . . . 179.5(3) ?
C5 C6 C10 C11 . . . . 1.6(5) ?
C13 N4 C11 C12 . . . . 0.9(5) ?
C13 N4 C11 C10 . . . . -178.6(4) ?
C9 C10 C11 C12 . . . . 178.0(4) ?
C6 C10 C11 C12 . . . . -2.6(6) ?
C9 C10 C11 N4 . . . . -2.6(7) ?
C6 C10 C11 N4 . . . . 176.8(4) ?
N4 C11 C12 N3 . . . . -0.7(4) ?
C10 C11 C12 N3 . . . . 178.8(3) ?
N4 C11 C12 C4 . . . . -178.1(3) ?
C10 C11 C12 C4 . . . . 1.4(6) ?
C13 N3 C12 C11 . . . . 0.3(4) ?
C13 N3 C12 C4 . . . . 177.4(4) ?
C3 C4 C12 C11 . . . . -178.4(4) ?
C5 C4 C12 C11 . . . . 1.0(5) ?
C3 C4 C12 N3 . . . . 4.9(6) ?
C5 C4 C12 N3 . . . . -175.7(4) ?
C12 N3 C13 N4 . . . . 0.3(5) ?
C12 N3 C13 C14 . . . . -177.5(4) ?
C11 N4 C13 N3 . . . . -0.7(5) ?
C11 N4 C13 C14 . . . . 177.2(4) ?
N3 C13 C14 C15 . . . . 27.2(6) ?
N4 C13 C14 C15 . . . . -150.5(4) ?
N3 C13 C14 C19 . . . . -158.0(4) ?
N4 C13 C14 C19 . . . . 24.4(6) ?
C19 C14 C15 C16 . . . . -0.1(6) ?
C13 C14 C15 C16 . . . . 174.9(4) ?
C14 C15 C16 C17 . . . . -0.6(6) ?
C15 C16 C17 O1 . . . . -178.4(4) ?
C15 C16 C17 C18 . . . . 1.7(6) ?
O1 C17 C18 C19 . . . . 178.1(4) ?
C16 C17 C18 C19 . . . . -2.1(7) ?
C17 C18 C19 C14 . . . . 1.4(7) ?
C15 C14 C19 C18 . . . . -0.3(7) ?
C13 C14 C19 C18 . . . . -175.3(4) ?
C24 N5 C20 C21 . . . . -0.3(5) ?
Cd N5 C20 C21 . . . . 174.6(3) ?
N5 C20 C21 C22 . . . . -0.6(6) ?
C20 C21 C22 C23 . . . . 0.3(6) ?
C21 C22 C23 C24 . . . . 0.7(5) ?
C21 C22 C23 C31 . . . . -178.9(4) ?
C20 N5 C24 C23 . . . . 1.3(5) ?
Cd N5 C24 C23 . . . . -174.0(2) ?
C20 N5 C24 C25 . . . . -177.9(3) ?
Cd N5 C24 C25 . . . . 6.8(4) ?
C22 C23 C24 N5 . . . . -1.5(5) ?
C31 C23 C24 N5 . . . . 178.1(3) ?
C22 C23 C24 C25 . . . . 177.7(3) ?
C31 C23 C24 C25 . . . . -2.7(5) ?
C26 N6 C25 C29 . . . . -1.6(5) ?
Cd N6 C25 C29 . . . . 173.1(3) ?
C26 N6 C25 C24 . . . . 176.9(3) ?
Cd N6 C25 C24 . . . . -8.4(4) ?
N5 C24 C25 N6 . . . . 1.0(4) ?
C23 C24 C25 N6 . . . . -178.2(3) ?
N5 C24 C25 C29 . . . . 179.6(3) ?
C23 C24 C25 C29 . . . . 0.4(5) ?
C25 N6 C26 C27 . . . . 0.3(6) ?
Cd N6 C26 C27 . . . . -173.8(3) ?
N6 C26 C27 C28 . . . . 1.3(7) ?
C26 C27 C28 C29 . . . . -1.6(7) ?
C27 C28 C29 C25 . . . . 0.4(6) ?
C27 C28 C29 C30 . . . . -179.6(4) ?
N6 C25 C29 C28 . . . . 1.3(5) ?
C24 C25 C29 C28 . . . . -177.3(3) ?
N6 C25 C29 C30 . . . . -178.7(3) ?
C24 C25 C29 C30 . . . . 2.7(5) ?
C32 N8 C30 C31 . . . . 0.2(4) ?
C32 N8 C30 C29 . . . . -179.7(4) ?
C28 C29 C30 C31 . . . . 176.4(4) ?
C25 C29 C30 C31 . . . . -3.6(5) ?
C28 C29 C30 N8 . . . . -3.7(6) ?
C25 C29 C30 N8 . . . . 176.3(4) ?
N8 C30 C31 N7 . . . . 0.1(4) ?
C29 C30 C31 N7 . . . . 180.0(3) ?
N8 C30 C31 C23 . . . . -178.6(3) ?
C29 C30 C31 C23 . . . . 1.3(6) ?
C32 N7 C31 C30 . . . . -0.3(4) ?
C32 N7 C31 C23 . . . . 178.2(4) ?
C22 C23 C31 C30 . . . . -178.5(3) ?
C24 C23 C31 C30 . . . . 1.9(5) ?
C22 C23 C31 N7 . . . . 3.2(6) ?
C24 C23 C31 N7 . . . . -176.4(3) ?
C30 N8 C32 N7 . . . . -0.4(4) ?
C30 N8 C32 C33 . . . . 176.7(3) ?
C31 N7 C32 N8 . . . . 0.5(4) ?
C31 N7 C32 C33 . . . . -176.6(3) ?
N8 C32 C33 C34 . . . . 25.9(6) ?
N7 C32 C33 C34 . . . . -157.3(4) ?
N8 C32 C33 C38 . . . . -150.9(4) ?
N7 C32 C33 C38 . . . . 25.9(6) ?
C38 C33 C34 C35 . . . . 1.3(7) ?
C32 C33 C34 C35 . . . . -175.6(4) ?
C33 C34 C35 C36 . . . . 0.7(7) ?
C34 C35 C36 O2 . . . . 179.6(4) ?
C34 C35 C36 C37 . . . . -2.2(7) ?
O2 C36 C37 C38 . . . . 179.9(4) ?
C35 C36 C37 C38 . . . . 1.8(7) ?
C36 C37 C38 C33 . . . . 0.2(7) ?
C34 C33 C38 C37 . . . . -1.7(7) ?
C32 C33 C38 C37 . . . . 175.1(4) ?
C39' O3 C39 O4 . . . . 0E1(5) ?
Cd O3 C39 O4 . . . . 13.2(4) ?
C39' O3 C39 C40 . . . . 0E1(10) ?
Cd O3 C39 C40 . . . . -170.0(3) ?
C39' O4 C39 O3 . . . . 0E1(4) ?
Cd O4 C39 O3 . . . . -11.9(4) ?
C39' O4 C39 C40 . . . . 0E1(10) ?
Cd O4 C39 C40 . . . . 171.8(4) ?
O3 C39 C40 C41 . . . . 130.4(6) ?
O4 C39 C40 C41 . . . . -52.9(7) ?
C39 C40 C41 C42 . . . . -174.6(4) ?
C42' O6 C42 O5 . . . . 0E1(10) ?
C42' O6 C42 C41 . . . . 0E1(3) ?
C42' O5 C42 O6 . . . . 0E1(10) ?
Cd O5 C42 O6 1_655 . . . 16.1(5) ?
C42' O5 C42 C41 . . . . 0(19) ?
Cd O5 C42 C41 1_655 . . . -154.0(5) ?
C40 C41 C42 O6 . . . . 176.2(6) ?
C40 C41 C42 O5 . . . . -12.4(9) ?
C39 O3 C39' O4 . . . . 0E1(5) ?
Cd O3 C39' O4 . . . . 13.2(4) ?
C39 O3 C39' C40' . . . . 0E1(10) ?
Cd O3 C39' C40' . . . . -145.2(8) ?
C39 O4 C39' O3 . . . . 0E1(4) ?
Cd O4 C39' O3 . . . . -11.9(4) ?
C39 O4 C39' C40' . . . . 0E1(10) ?
Cd O4 C39' C40' . . . . 152.2(5) ?
O3 C39' C40' C41' . . . . -21.0(16) ?
O4 C39' C40' C41' . . . . 177.3(10) ?
C39' C40' C41' C42' . . . . -175.4(7) ?
C42 O6 C42' O5 . . . . 0E1(10) ?
C42 O6 C42' C41' . . . . 0E1(2) ?
C42 O5 C42' O6 . . . . 0E1(10) ?
Cd O5 C42' O6 1_655 . . . 16.1(5) ?
C42 O5 C42' C41' . . . . 0E1(2) ?
Cd O5 C42' C41' 1_655 . . . -176.4(5) ?
C40' C41' C42' O6 . . . . -61.2(13) ?
C40' C41' C42' O5 . . . . 134.2(10) ?
